data_2019268
loop_
_publ_author_name
'Lopez de Diego, Heidi'
'Koradia, Vishal'
'Bond, Andrew D.'

_publ_section_title
;
 Enantiotropically related polymorphs of gaboxadol hydrochloride
;
_journal_coeditor_code FM3008
_journal_issue 11
_journal_name_full 'Acta Crystallographica Section C'
_journal_page_first 1234
_journal_page_last 1237
_journal_paper_doi 10.1107/S0108270113025961
_journal_volume 69
_journal_year 2013
_chemical_formula_iupac 'C6 H9 N2 O2 + , Cl -'
_chemical_formula_moiety 'C6 H9 N2 O2 +, Cl -'
_chemical_formula_sum 'C6 H9 Cl N2 O2'
_chemical_formula_weight 176.60
_chemical_name_common 'Gaboxadol hydrochloride'
_chemical_name_systematic
;
3-Hydroxy-4,5,6,7-tetrahydro-1,2-oxazolo[5,4-<i>c</i>]pyridin-6-ium chloride
;
_space_group_IT_number 15
_symmetry_cell_setting monoclinic
_symmetry_space_group_name_Hall '-I 2ya'
_symmetry_space_group_name_H-M 'I 1 2/a 1'
_atom_sites_solution_hydrogens geom
_atom_sites_solution_primary direct
_atom_sites_solution_secondary difmap
_audit_creation_method SHELXL97
_cell_angle_alpha 90.00
_cell_angle_beta 90.4200(10)
_cell_angle_gamma 90.00
_cell_formula_units_Z 8
_cell_length_a 13.1489(5)
_cell_length_b 6.5780(2)
_cell_length_c 17.0721(9)
_cell_measurement_reflns_used 5388
_cell_measurement_temperature 220(2)
_cell_measurement_theta_max 27.31
_cell_measurement_theta_min 2.39
_cell_volume 1476.59(11)
_computing_cell_refinement 'SAINT (Bruker, 2010)'
_computing_data_collection 'APEX2 (Bruker, 2010)'
_computing_data_reduction 'SAINT (Bruker, 2010)'
_computing_molecular_graphics
;
SHELXTL (Sheldrick, 2008) and Mercury (Macrae <i>et al.</i>,
2008)
;
_computing_publication_material 'SHELXTL (Sheldrick, 2008)'
_computing_structure_refinement 'SHELXTL (Sheldrick, 2008)'
_computing_structure_solution 'SHELXTL (Sheldrick, 2008)'
_diffrn_ambient_temperature 220(2)
_diffrn_measured_fraction_theta_full 0.972
_diffrn_measured_fraction_theta_max 0.972
_diffrn_measurement_device_type 'Bruker Nonius X8 APEXII CCD area-detector'
_diffrn_measurement_method 'thin-slice \w and \f scans'
_diffrn_radiation_monochromator graphite
_diffrn_radiation_source 'fine-focus sealed tube'
_diffrn_radiation_type MoK\a
_diffrn_radiation_wavelength 0.71073
_diffrn_reflns_av_R_equivalents 0.0247
_diffrn_reflns_av_sigmaI/netI 0.0179
_diffrn_reflns_limit_h_max 16
_diffrn_reflns_limit_h_min -16
_diffrn_reflns_limit_k_max 8
_diffrn_reflns_limit_k_min -7
_diffrn_reflns_limit_l_max 21
_diffrn_reflns_limit_l_min -21
_diffrn_reflns_number 12044
_diffrn_reflns_theta_full 27.47
_diffrn_reflns_theta_max 27.47
_diffrn_reflns_theta_min 3.90
_diffrn_standards_number 0
_exptl_absorpt_coefficient_mu 0.464
_exptl_absorpt_correction_T_max 0.965
_exptl_absorpt_correction_T_min 0.855
_exptl_absorpt_correction_type multi-scan
_exptl_absorpt_process_details '(SADABS; Sheldrick, 2003)'
_exptl_crystal_colour colourless
_exptl_crystal_density_diffrn 1.589
_exptl_crystal_density_method 'not measured'
_exptl_crystal_description lath
_exptl_crystal_F_000 736
_exptl_crystal_size_max 0.25
_exptl_crystal_size_mid 0.10
_exptl_crystal_size_min 0.08
_refine_diff_density_max 0.308
_refine_diff_density_min -0.171
_refine_ls_extinction_method none
_refine_ls_goodness_of_fit_ref 1.073
_refine_ls_hydrogen_treatment mixed
_refine_ls_matrix_type full
_refine_ls_number_parameters 112
_refine_ls_number_reflns 1643
_refine_ls_number_restraints 3
_refine_ls_restrained_S_all 1.072
_refine_ls_R_factor_all 0.0349
_refine_ls_R_factor_gt 0.0264
_refine_ls_shift/su_max 0.000
_refine_ls_shift/su_mean 0.000
_refine_ls_structure_factor_coef Fsqd
_refine_ls_weighting_details 'calc w = 1/[\s^2^(Fo^2^)+(0.0369P)^2^+0.9569P] where P=(Fo^2^+2Fc^2^)/3'
_refine_ls_weighting_scheme calc
_refine_ls_wR_factor_gt 0.0719
_refine_ls_wR_factor_ref 0.0751
_reflns_number_gt 1359
_reflns_number_total 1643
_reflns_threshold_expression I>2\s(I)
_cod_data_source_file fm3008.cif
_cod_data_source_block LT
_cod_original_sg_symbol_H-M 'I 2/a'
_cod_database_code 2019268

loop_
_symmetry_equiv_pos_as_xyz
'x, y, z'
'-x+1/2, y, -z'
'x+1/2, y+1/2, z+1/2'
'-x+1, y+1/2, -z+1/2'
'-x, -y, -z'
'x-1/2, -y, z'
'-x+1/2, -y+1/2, -z+1/2'
'x, -y+1/2, z+1/2'

loop_
_atom_site_type_symbol
_atom_site_label
_atom_site_fract_x
_atom_site_fract_y
_atom_site_fract_z
_atom_site_U_iso_or_equiv
_atom_site_adp_type
_atom_site_calc_flag
_atom_site_refinement_flags
_atom_site_occupancy
_atom_site_symmetry_multiplicity
Cl Cl1 0.12433(3) 0.77808(5) 0.199929(19) 0.02848(13) Uani d . 1 1
O O1 0.12661(9) -0.10490(16) 0.53688(6) 0.0313(3) Uani d D 1 1
H H1 0.1223(18) -0.139(4) 0.5828(7) 0.074(7) Uiso d D 1 1
O O2 0.11882(8) 0.42094(15) 0.54553(6) 0.0291(2) Uani d . 1 1
N N1 0.11916(10) 0.22652(18) 0.58347(7) 0.0280(3) Uani d . 1 1
N N2 0.09024(10) 0.46912(19) 0.33423(7) 0.0268(3) Uani d D 1 1
H H2A 0.0222(8) 0.435(3) 0.3349(10) 0.041(5) Uiso d D 1 1
H H2B 0.0994(15) 0.568(2) 0.2970(10) 0.058(6) Uiso d D 1 1
C C1 0.12381(10) 0.0953(2) 0.52597(8) 0.0231(3) Uani d . 1 1
C C2 0.12656(10) 0.1884(2) 0.45062(8) 0.0223(3) Uani d . 1 1
C C3 0.12312(10) 0.3868(2) 0.46755(8) 0.0231(3) Uani d . 1 1
C C4 0.12171(11) 0.5582(2) 0.41102(8) 0.0266(3) Uani d . 1 1
H H4A 0.1893 0.6199 0.4072 0.032 Uiso calc R 1 1
H H4B 0.0732 0.6626 0.4275 0.032 Uiso calc R 1 1
C C5 0.15045(12) 0.2838(2) 0.31278(8) 0.0296(3) Uani d . 1 1
H H5A 0.2231 0.3168 0.3141 0.036 Uiso calc R 1 1
H H5B 0.1327 0.2424 0.2593 0.036 Uiso calc R 1 1
C C6 0.12991(11) 0.1074(2) 0.36880(7) 0.0261(3) Uani d . 1 1
H H6A 0.0649 0.0427 0.3554 0.031 Uiso calc R 1 1
H H6B 0.1839 0.0053 0.3644 0.031 Uiso calc R 1 1

loop_
_atom_site_aniso_label
_atom_site_aniso_U_11
_atom_site_aniso_U_22
_atom_site_aniso_U_33
_atom_site_aniso_U_12
_atom_site_aniso_U_13
_atom_site_aniso_U_23
Cl1 0.0354(2) 0.0314(2) 0.01853(19) 0.00035(15) -0.00293(13) 0.00197(13)
O1 0.0460(7) 0.0268(6) 0.0213(5) -0.0007(5) 0.0004(5) 0.0029(4)
O2 0.0418(6) 0.0268(5) 0.0188(5) 0.0000(4) 0.0010(4) -0.0030(4)
N1 0.0354(7) 0.0286(6) 0.0200(6) -0.0006(5) 0.0005(5) 0.0023(5)
N2 0.0308(7) 0.0285(6) 0.0210(6) -0.0013(5) -0.0020(5) 0.0052(5)
C1 0.0221(7) 0.0271(7) 0.0202(7) -0.0007(6) -0.0008(5) 0.0008(5)
C2 0.0220(7) 0.0260(7) 0.0188(7) 0.0005(6) -0.0005(5) 0.0000(5)
C3 0.0242(8) 0.0285(7) 0.0166(7) -0.0002(5) 0.0000(5) -0.0015(5)
C4 0.0314(8) 0.0246(7) 0.0236(7) -0.0020(6) -0.0002(6) -0.0002(6)
C5 0.0362(8) 0.0338(8) 0.0189(7) 0.0017(7) 0.0022(6) -0.0003(6)
C6 0.0342(8) 0.0260(7) 0.0181(7) 0.0025(6) -0.0018(6) -0.0020(5)

loop_
_atom_type_symbol
_atom_type_description
_atom_type_scat_dispersion_real
_atom_type_scat_dispersion_imag
_atom_type_scat_source
C C 0.0033 0.0016 'International Tables Vol C Tables 4.2.6.8 and 6.1.1.4'
H H 0.0000 0.0000 'International Tables Vol C Tables 4.2.6.8 and 6.1.1.4'
N N 0.0061 0.0033 'International Tables Vol C Tables 4.2.6.8 and 6.1.1.4'
O O 0.0106 0.0060 'International Tables Vol C Tables 4.2.6.8 and 6.1.1.4'
Cl Cl 0.1484 0.1585 'International Tables Vol C Tables 4.2.6.8 and 6.1.1.4'

loop_
_geom_angle_atom_site_label_1
_geom_angle_atom_site_label_2
_geom_angle_atom_site_label_3
_geom_angle
C1 O1 H1 113.6(18)
C3 O2 N1 107.27(10)
C1 N1 O2 104.45(11)
C4 N2 C5 112.96(11)
C4 N2 H2A 110.4(11)
C5 N2 H2A 108.6(11)
C4 N2 H2B 107.1(13)
C5 N2 H2B 109.5(13)
H2A N2 H2B 108.2(16)
N1 C1 O1 123.31(13)
N1 C1 C2 113.26(12)
O1 C1 C2 123.43(12)
C3 C2 C1 102.90(12)
C3 C2 C6 123.40(12)
C1 C2 C6 133.68(12)
C2 C3 O2 112.12(12)
C2 C3 C4 126.94(13)
O2 C3 C4 120.94(12)
C3 C4 N2 105.99(11)
C3 C4 H4A 110.5
N2 C4 H4A 110.5
C3 C4 H4B 110.5
N2 C4 H4B 110.5
H4A C4 H4B 108.7
N2 C5 C6 111.59(11)
N2 C5 H5A 109.3
C6 C5 H5A 109.3
N2 C5 H5B 109.3
C6 C5 H5B 109.3
H5A C5 H5B 108.0
C2 C6 C5 108.69(11)
C2 C6 H6A 110.0
C5 C6 H6A 110.0
C2 C6 H6B 110.0
C5 C6 H6B 110.0
H6A C6 H6B 108.3

loop_
_geom_bond_atom_site_label_1
_geom_bond_atom_site_label_2
_geom_bond_distance
O1 C1 1.3303(18)
O1 H1 0.817(10)
O2 C3 1.3518(16)
O2 N1 1.4336(15)
N1 C1 1.3091(18)
N2 C4 1.4915(18)
N2 C5 1.5006(19)
N2 H2A 0.923(9)
N2 H2B 0.917(9)
C1 C2 1.4255(19)
C2 C3 1.338(2)
C2 C6 1.4959(18)
C3 C4 1.484(2)
C4 H4A 0.9800
C4 H4B 0.9800
C5 C6 1.5288(19)
C5 H5A 0.9800
C5 H5B 0.9800
C6 H6A 0.9800
C6 H6B 0.9800

loop_
_geom_hbond_atom_site_label_D
_geom_hbond_atom_site_label_H
_geom_hbond_atom_site_label_A
_geom_hbond_site_symmetry_A
_geom_hbond_distance_DH
_geom_hbond_distance_HA
_geom_hbond_distance_DA
_geom_hbond_angle_DHA
N2 H2B Cl1 . 0.920(10) 2.190(10) 3.0990(12) 174.2(18)
N2 H2A Cl1 4_445 0.920(10) 2.260(10) 3.1393(13) 158.8(15)
O1 H1 Cl1 8 0.820(10) 2.200(10) 3.0080(11) 170(2)

loop_
_geom_torsion_atom_site_label_1
_geom_torsion_atom_site_label_2
_geom_torsion_atom_site_label_3
_geom_torsion_atom_site_label_4
_geom_torsion
C3 O2 N1 C1 0.16(14)
O2 N1 C1 O1 179.36(12)
O2 N1 C1 C2 -0.08(15)
N1 C1 C2 C3 -0.03(16)
O1 C1 C2 C3 -179.46(13)
N1 C1 C2 C6 -178.66(15)
O1 C1 C2 C6 1.9(2)
C1 C2 C3 O2 0.14(16)
C6 C2 C3 O2 178.95(12)
C1 C2 C3 C4 -178.63(13)
C6 C2 C3 C4 0.2(2)
N1 O2 C3 C2 -0.19(16)
N1 O2 C3 C4 178.66(12)
C2 C3 C4 N2 18.4(2)
O2 C3 C4 N2 -160.22(12)
C5 N2 C4 C3 -49.92(15)
C4 N2 C5 C6 66.15(16)
C3 C2 C6 C5 11.38(19)
C1 C2 C6 C5 -170.22(15)
N2 C5 C6 C2 -42.02(16)
